data_7060707
loop_
_publ_author_name
'Jagtap, Rahul A.'
'Ankade, Shidheshwar B.'
'Gonnade, Rajesh G.'
'Punji, Benudhar'

_publ_section_title
;
 Achiral and chiral NNN-pincer nickel complexes with oxazolinyl backbones:
 application in transfer hydrogenation of ketones
;
_journal_issue 27
_journal_name_full 'New Journal of Chemistry'
_journal_page_first 11927
_journal_page_last 11936
_journal_paper_doi 10.1039/D1NJ01698A
_journal_volume 45
_journal_year 2021
_chemical_absolute_configuration rmad
_chemical_formula_moiety 'C22 H26 Cl N3 Ni O2'
_chemical_formula_sum 'C22 H26 Cl N3 Ni O2'
_chemical_formula_weight 458.62
_space_group_crystal_system orthorhombic
_space_group_IT_number 19
_space_group_name_Hall 'P 2ac 2ab'
_space_group_name_H-M_alt 'P 21 21 21'
_atom_sites_solution_hydrogens geom
_audit_creation_method SHELXL-2018/3
_audit_update_record
;
2021-03-29 deposited with the CCDC.	2021-05-31 downloaded from the CCDC.
;
_cell_angle_alpha 90
_cell_angle_beta 90
_cell_angle_gamma 90
_cell_formula_units_Z 4
_cell_length_a 9.9695(4)
_cell_length_b 10.0137(3)
_cell_length_c 21.4431(7)
_cell_measurement_reflns_used 9954
_cell_measurement_temperature 100(2)
_cell_measurement_theta_max 33.71
_cell_measurement_theta_min 2.25
_cell_volume 2140.70(13)
_computing_cell_refinement 'SAINT (Bruker, 2016)'
_computing_data_collection 'APEX3 (Bruker, 2016)'
_computing_data_reduction 'SAINT (Bruker, 2016)'
_computing_molecular_graphics 'Bruker SHELXTL, Mercury 2020.20'
_computing_publication_material 'Bruker SHELXTL'
_computing_structure_refinement 'SHELXL-2018/3 (Sheldrick, 2018)'
_computing_structure_solution 'SHELXT 2014/5 (Sheldrick, 2014)'
_diffrn_ambient_temperature 100(2)
_diffrn_detector 'Photon II CPAD Area Detector'
_diffrn_detector_area_resol_mean 7.39
_diffrn_measured_fraction_theta_full 0.995
_diffrn_measured_fraction_theta_max 0.952
_diffrn_measurement_device '\k-geometry diffractometer'
_diffrn_measurement_device_type 'Bruker D8 VENTURE Kappa Duo PHOTON II CPAD'
_diffrn_measurement_method '\f and \w scans'
_diffrn_radiation_monochromator 'multilayer mirrors'
_diffrn_radiation_type MoK\a
_diffrn_radiation_wavelength 0.71073
_diffrn_reflns_av_R_equivalents 0.0362
_diffrn_reflns_av_unetI/netI 0.0349
_diffrn_reflns_Laue_measured_fraction_full 0.995
_diffrn_reflns_Laue_measured_fraction_max 0.952
_diffrn_reflns_limit_h_max 15
_diffrn_reflns_limit_h_min -14
_diffrn_reflns_limit_k_max 15
_diffrn_reflns_limit_k_min -15
_diffrn_reflns_limit_l_max 33
_diffrn_reflns_limit_l_min -34
_diffrn_reflns_number 44424
_diffrn_reflns_point_group_measured_fraction_full 0.996
_diffrn_reflns_point_group_measured_fraction_max 0.916
_diffrn_reflns_theta_full 25.242
_diffrn_reflns_theta_max 34.629
_diffrn_reflns_theta_min 2.245
_diffrn_source 'micro-focus sealed tube'
_diffrn_source_type 'Incoatech I\mS HB'
_exptl_absorpt_coefficient_mu 1.054
_exptl_absorpt_correction_T_max 0.969
_exptl_absorpt_correction_T_min 0.809
_exptl_absorpt_correction_type multi-scan
_exptl_absorpt_process_details 'SADABS (BRUKER, 2016)'
_exptl_crystal_colour colourless
_exptl_crystal_density_diffrn 1.423
_exptl_crystal_description plate
_exptl_crystal_F_000 960
_exptl_crystal_size_max 0.210
_exptl_crystal_size_mid 0.150
_exptl_crystal_size_min 0.030
_refine_diff_density_max 0.254
_refine_diff_density_min -0.369
_refine_diff_density_rms 0.052
_refine_ls_abs_structure_details
;
 Flack x determined using 2969 quotients [(I+)-(I-)]/[(I+)+(I-)]
 (Parsons, Flack and Wagner, Acta Cryst. B69 (2013) 249-259).
;
_refine_ls_abs_structure_Flack 0.008(4)
_refine_ls_extinction_method none
_refine_ls_goodness_of_fit_ref 1.036
_refine_ls_hydrogen_treatment constr
_refine_ls_matrix_type full
_refine_ls_number_parameters 264
_refine_ls_number_reflns 8381
_refine_ls_number_restraints 0
_refine_ls_restrained_S_all 1.036
_refine_ls_R_factor_all 0.0338
_refine_ls_R_factor_gt 0.0264
_refine_ls_shift/su_max 0.001
_refine_ls_shift/su_mean 0.000
_refine_ls_structure_factor_coef Fsqd
_refine_ls_weighting_details 'w=1/[\s^2^(Fo^2^)+(0.0258P)^2^+0.1125P] where P=(Fo^2^+2Fc^2^)/3'
_refine_ls_weighting_scheme calc
_refine_ls_wR_factor_gt 0.0557
_refine_ls_wR_factor_ref 0.0585
_reflns_Friedel_coverage 0.730
_reflns_Friedel_fraction_full 0.998
_reflns_Friedel_fraction_max 0.870
_reflns_number_gt 7601
_reflns_number_total 8381
_reflns_threshold_expression 'I > 2\s(I)'
_cod_data_source_file d1nj01698a2.cif
_cod_data_source_block RJ-D-57
_cod_depositor_comments 'Adding full bibliography for 7060706--7060708.cif.'
_cod_database_code 7060707
_shelx_shelxl_version_number 2018/3
_shelx_space_group_comment
;
The symmetry employed for this shelxl refinement is uniquely defined
by the following loop, which should always be used as a source of
symmetry information in preference to the above space-group names.
They are only intended as comments.
;
_shelx_estimated_absorpt_t_min 0.809
_shelx_estimated_absorpt_t_max 0.969

loop_
_space_group_symop_operation_xyz
'x, y, z'
'x+1/2, -y+1/2, -z'
'-x, y+1/2, -z+1/2'
'-x+1/2, -y, z+1/2'

loop_
_atom_site_label
_atom_site_type_symbol
_atom_site_fract_x
_atom_site_fract_y
_atom_site_fract_z
_atom_site_U_iso_or_equiv
_atom_site_adp_type
_atom_site_occupancy
_atom_site_site_symmetry_order
_atom_site_calc_flag
_atom_site_refinement_flags_posn
_atom_site_refinement_flags_adp
_atom_site_refinement_flags_occupancy
_atom_site_disorder_assembly
_atom_site_disorder_group
Ni1 Ni 0.25618(2) 0.40663(2) 0.32600(2) 0.01826(5) Uani 1 1 d . . . . .
Cl1 Cl 0.16288(4) 0.36065(4) 0.41591(2) 0.02700(8) Uani 1 1 d . . . . .
O1 O 0.11418(14) 0.77763(11) 0.28691(6) 0.0313(3) Uani 1 1 d . . . . .
O2 O 0.50115(13) 0.36073(13) 0.18309(6) 0.0331(3) Uani 1 1 d . . . . .
N1 N 0.17822(13) 0.57870(11) 0.32468(6) 0.0208(2) Uani 1 1 d . . . . .
N2 N 0.31927(14) 0.42599(12) 0.24374(6) 0.0208(2) Uani 1 1 d . . . . .
N3 N 0.35873(13) 0.23954(12) 0.32755(6) 0.0220(2) Uani 1 1 d . . . . .
C1 C 0.15427(17) 0.66305(14) 0.38113(7) 0.0228(3) Uani 1 1 d . . . . .
H1 H 0.093755 0.616220 0.411213 0.027 Uiso 1 1 calc R U . . .
C2 C 0.0847(2) 0.78517(18) 0.35328(8) 0.0342(4) Uani 1 1 d . . . . .
H2A H -0.013225 0.781697 0.360776 0.041 Uiso 1 1 calc R U . . .
H2AB H 0.120802 0.868595 0.371497 0.041 Uiso 1 1 calc R U . . .
C3 C 0.15930(17) 0.65248(14) 0.27638(7) 0.0235(3) Uani 1 1 d . . . . .
C4 C 0.17979(17) 0.61551(15) 0.21190(7) 0.0240(3) Uani 1 1 d . . . . .
C5 C 0.11833(19) 0.69150(17) 0.16500(8) 0.0318(4) Uani 1 1 d . . . . .
H5 H 0.066997 0.767859 0.176022 0.038 Uiso 1 1 calc R U . . .
C6 C 0.1315(2) 0.6568(2) 0.10303(9) 0.0378(4) Uani 1 1 d . . . . .
H6 H 0.090517 0.709043 0.071349 0.045 Uiso 1 1 calc R U . . .
C7 C 0.2054(2) 0.5444(2) 0.08784(8) 0.0363(4) Uani 1 1 d . . . . .
H7 H 0.213290 0.518696 0.045353 0.044 Uiso 1 1 calc R U . . .
C8 C 0.2679(2) 0.46888(17) 0.13319(7) 0.0292(3) Uani 1 1 d . . . . .
H8 H 0.318311 0.392439 0.121354 0.035 Uiso 1 1 calc R U . . .
C9 C 0.25828(18) 0.50327(13) 0.19656(7) 0.0223(3) Uani 1 1 d . . . . .
C10 C 0.42945(17) 0.35259(15) 0.22965(7) 0.0234(3) Uani 1 1 d . . . . .
C11 C 0.46589(18) 0.25349(16) 0.27985(8) 0.0269(3) Uani 1 1 d . . . . .
H11A H 0.482817 0.165363 0.260462 0.032 Uiso 1 1 calc R U . . .
H11B H 0.549772 0.282685 0.300462 0.032 Uiso 1 1 calc R U . . .
C12 C 0.26831(19) 0.12340(14) 0.31194(8) 0.0283(3) Uani 1 1 d . . . . .
H12A H 0.197804 0.117187 0.344326 0.034 Uiso 1 1 calc R U . . .
H12B H 0.321843 0.040234 0.313863 0.034 Uiso 1 1 calc R U . . .
C13 C 0.2012(2) 0.13080(19) 0.24876(9) 0.0368(4) Uani 1 1 d . . . . .
H13A H 0.269768 0.134051 0.216070 0.055 Uiso 1 1 calc R U . . .
H13B H 0.145552 0.211367 0.246583 0.055 Uiso 1 1 calc R U . . .
H13C H 0.144655 0.051770 0.242713 0.055 Uiso 1 1 calc R U . . .
C14 C 0.42417(19) 0.20465(17) 0.38872(8) 0.0294(4) Uani 1 1 d . . . . .
H14A H 0.483797 0.126837 0.382173 0.035 Uiso 1 1 calc R U . . .
H14B H 0.353557 0.177418 0.418584 0.035 Uiso 1 1 calc R U . . .
C15 C 0.5054(2) 0.3165(2) 0.41761(10) 0.0409(4) Uani 1 1 d . . . . .
H15A H 0.577803 0.342236 0.389135 0.061 Uiso 1 1 calc R U . . .
H15B H 0.543799 0.286112 0.457201 0.061 Uiso 1 1 calc R U . . .
H15C H 0.447054 0.393626 0.425172 0.061 Uiso 1 1 calc R U . . .
C16 C 0.28924(16) 0.69333(15) 0.41118(8) 0.0233(3) Uani 1 1 d . . . . .
H16A H 0.329277 0.608611 0.426002 0.028 Uiso 1 1 calc R U . . .
H16B H 0.349865 0.730982 0.379114 0.028 Uiso 1 1 calc R U . . .
C17 C 0.28139(16) 0.78989(14) 0.46539(7) 0.0222(3) Uani 1 1 d . . . . .
C18 C 0.1890(2) 0.77469(17) 0.51320(8) 0.0312(4) Uani 1 1 d . . . . .
H18 H 0.125649 0.703911 0.511350 0.037 Uiso 1 1 calc R U . . .
C19 C 0.1876(2) 0.86170(19) 0.56394(9) 0.0366(4) Uani 1 1 d . . . . .
H19 H 0.123237 0.850911 0.596212 0.044 Uiso 1 1 calc R U . . .
C20 C 0.2807(2) 0.96379(17) 0.56693(8) 0.0334(4) Uani 1 1 d . . . . .
H20 H 0.282692 1.021295 0.602151 0.040 Uiso 1 1 calc R U . . .
C21 C 0.37074(19) 0.98233(16) 0.51885(9) 0.0310(4) Uani 1 1 d . . . . .
H21 H 0.433095 1.053985 0.520503 0.037 Uiso 1 1 calc R U . . .
C22 C 0.37031(16) 0.89638(15) 0.46806(8) 0.0249(3) Uani 1 1 d . . . . .
H22 H 0.431539 0.910611 0.434770 0.030 Uiso 1 1 calc R U . . .

loop_
_atom_site_aniso_label
_atom_site_aniso_U_11
_atom_site_aniso_U_22
_atom_site_aniso_U_33
_atom_site_aniso_U_23
_atom_site_aniso_U_13
_atom_site_aniso_U_12
Ni1 0.02087(9) 0.01567(7) 0.01825(8) 0.00096(6) 0.00328(8) 0.00100(7)
Cl1 0.0337(2) 0.02302(15) 0.02429(17) 0.00181(13) 0.01000(16) -0.00030(14)
O1 0.0420(8) 0.0212(5) 0.0307(6) -0.0009(5) -0.0043(5) 0.0098(5)
O2 0.0337(7) 0.0356(6) 0.0299(6) 0.0039(5) 0.0140(5) 0.0067(5)
N1 0.0235(6) 0.0175(5) 0.0214(6) -0.0017(5) 0.0015(5) 0.0018(4)
N2 0.0232(6) 0.0200(6) 0.0191(6) 0.0021(4) 0.0034(5) 0.0027(5)
N3 0.0253(6) 0.0190(5) 0.0217(6) 0.0019(5) 0.0024(6) 0.0025(4)
C1 0.0257(8) 0.0185(6) 0.0242(7) -0.0034(5) 0.0032(6) 0.0017(5)
C2 0.0433(11) 0.0282(8) 0.0312(9) -0.0078(7) -0.0041(8) 0.0133(8)
C3 0.0233(8) 0.0192(6) 0.0279(8) -0.0002(5) -0.0001(6) 0.0033(6)
C4 0.0269(8) 0.0218(7) 0.0233(7) 0.0028(5) -0.0011(6) 0.0007(6)
C5 0.0358(9) 0.0300(8) 0.0294(9) 0.0070(7) -0.0027(7) 0.0064(7)
C6 0.0448(12) 0.0415(10) 0.0272(9) 0.0111(7) -0.0056(8) 0.0049(9)
C7 0.0436(11) 0.0439(10) 0.0214(8) 0.0038(7) 0.0000(7) 0.0017(8)
C8 0.0341(10) 0.0311(7) 0.0222(7) 0.0011(6) 0.0029(7) 0.0008(7)
C9 0.0237(7) 0.0214(6) 0.0217(6) 0.0023(5) 0.0017(7) -0.0008(6)
C10 0.0241(8) 0.0220(6) 0.0241(7) -0.0003(6) 0.0044(6) 0.0005(6)
C11 0.0263(8) 0.0264(7) 0.0282(8) 0.0042(6) 0.0059(6) 0.0068(6)
C12 0.0352(9) 0.0175(6) 0.0322(8) 0.0003(5) 0.0044(7) 0.0000(6)
C13 0.0451(11) 0.0295(8) 0.0357(9) -0.0073(7) -0.0037(8) -0.0066(7)
C14 0.0333(9) 0.0273(8) 0.0277(8) 0.0068(6) -0.0012(7) 0.0074(7)
C15 0.0387(11) 0.0463(11) 0.0376(10) -0.0005(9) -0.0088(9) 0.0000(9)
C16 0.0242(7) 0.0221(6) 0.0237(7) -0.0018(6) 0.0048(6) -0.0019(5)
C17 0.0247(8) 0.0193(6) 0.0227(7) 0.0015(5) -0.0011(6) -0.0006(5)
C18 0.0372(10) 0.0280(8) 0.0284(8) -0.0037(6) 0.0071(7) -0.0085(7)
C19 0.0453(11) 0.0370(9) 0.0274(8) -0.0058(7) 0.0083(8) -0.0014(8)
C20 0.0434(12) 0.0283(7) 0.0285(8) -0.0063(6) -0.0078(7) 0.0049(7)
C21 0.0332(9) 0.0231(7) 0.0367(9) -0.0026(6) -0.0104(7) -0.0024(6)
C22 0.0230(7) 0.0235(7) 0.0284(8) 0.0026(6) -0.0020(6) -0.0011(6)

loop_
_atom_type_symbol
_atom_type_description
_atom_type_scat_dispersion_real
_atom_type_scat_dispersion_imag
_atom_type_scat_source
C C 0.0033 0.0016 'International Tables Vol C Tables 4.2.6.8 and 6.1.1.4'
H H 0.0000 0.0000 'International Tables Vol C Tables 4.2.6.8 and 6.1.1.4'
N N 0.0061 0.0033 'International Tables Vol C Tables 4.2.6.8 and 6.1.1.4'
O O 0.0106 0.0060 'International Tables Vol C Tables 4.2.6.8 and 6.1.1.4'
Cl Cl 0.1484 0.1585 'International Tables Vol C Tables 4.2.6.8 and 6.1.1.4'
Ni Ni 0.3393 1.1124 'International Tables Vol C Tables 4.2.6.8 and 6.1.1.4'

loop_
_geom_angle_atom_site_label_1
_geom_angle_atom_site_label_2
_geom_angle_atom_site_label_3
_geom_angle
_geom_angle_site_symmetry_1
_geom_angle_site_symmetry_3
_geom_angle_publ_flag
N2 Ni1 N1 91.69(5) . . ?
N2 Ni1 N3 85.96(5) . . ?
N1 Ni1 N3 172.85(6) . . ?
N2 Ni1 Cl1 171.32(4) . . ?
N1 Ni1 Cl1 91.73(4) . . ?
N3 Ni1 Cl1 91.55(4) . . ?
C3 O1 C2 106.20(13) . . ?
C3 N1 C1 107.70(11) . . ?
C3 N1 Ni1 126.58(10) . . ?
C1 N1 Ni1 124.64(10) . . ?
C10 N2 C9 119.11(13) . . ?
C10 N2 Ni1 115.07(10) . . ?
C9 N2 Ni1 125.74(11) . . ?
C11 N3 C14 108.05(13) . . ?
C11 N3 C12 110.45(13) . . ?
C14 N3 C12 105.85(12) . . ?
C11 N3 Ni1 106.44(9) . . ?
C14 N3 Ni1 116.01(10) . . ?
C12 N3 Ni1 110.02(10) . . ?
N1 C1 C16 108.30(13) . . ?
N1 C1 C2 102.02(13) . . ?
C16 C1 C2 114.04(14) . . ?
N1 C1 H1 110.7 . . ?
C16 C1 H1 110.7 . . ?
C2 C1 H1 110.7 . . ?
O1 C2 C1 104.43(13) . . ?
O1 C2 H2A 110.9 . . ?
C1 C2 H2A 110.9 . . ?
O1 C2 H2AB 110.9 . . ?
C1 C2 H2AB 110.9 . . ?
H2A C2 H2AB 108.9 . . ?
N1 C3 O1 116.56(14) . . ?
N1 C3 C4 127.03(13) . . ?
O1 C3 C4 116.40(13) . . ?
C5 C4 C9 120.55(15) . . ?
C5 C4 C3 119.03(15) . . ?
C9 C4 C3 120.41(14) . . ?
C6 C5 C4 120.82(17) . . ?
C6 C5 H5 119.6 . . ?
C4 C5 H5 119.6 . . ?
C5 C6 C7 118.83(16) . . ?
C5 C6 H6 120.6 . . ?
C7 C6 H6 120.6 . . ?
C8 C7 C6 121.34(17) . . ?
C8 C7 H7 119.3 . . ?
C6 C7 H7 119.3 . . ?
C7 C8 C9 121.07(16) . . ?
C7 C8 H8 119.5 . . ?
C9 C8 H8 119.5 . . ?
C8 C9 C4 117.35(14) . . ?
C8 C9 N2 121.96(14) . . ?
C4 C9 N2 120.63(13) . . ?
O2 C10 N2 128.00(15) . . ?
O2 C10 C11 118.85(15) . . ?
N2 C10 C11 113.12(14) . . ?
N3 C11 C10 112.33(13) . . ?
N3 C11 H11A 109.1 . . ?
C10 C11 H11A 109.1 . . ?
N3 C11 H11B 109.1 . . ?
C10 C11 H11B 109.1 . . ?
H11A C11 H11B 107.9 . . ?
N3 C12 C13 115.16(13) . . ?
N3 C12 H12A 108.5 . . ?
C13 C12 H12A 108.5 . . ?
N3 C12 H12B 108.5 . . ?
C13 C12 H12B 108.5 . . ?
H12A C12 H12B 107.5 . . ?
C12 C13 H13A 109.5 . . ?
C12 C13 H13B 109.5 . . ?
H13A C13 H13B 109.5 . . ?
C12 C13 H13C 109.5 . . ?
H13A C13 H13C 109.5 . . ?
H13B C13 H13C 109.5 . . ?
N3 C14 C15 114.59(14) . . ?
N3 C14 H14A 108.6 . . ?
C15 C14 H14A 108.6 . . ?
N3 C14 H14B 108.6 . . ?
C15 C14 H14B 108.6 . . ?
H14A C14 H14B 107.6 . . ?
C14 C15 H15A 109.5 . . ?
C14 C15 H15B 109.5 . . ?
H15A C15 H15B 109.5 . . ?
C14 C15 H15C 109.5 . . ?
H15A C15 H15C 109.5 . . ?
H15B C15 H15C 109.5 . . ?
C17 C16 C1 113.98(13) . . ?
C17 C16 H16A 108.8 . . ?
C1 C16 H16A 108.8 . . ?
C17 C16 H16B 108.8 . . ?
C1 C16 H16B 108.8 . . ?
H16A C16 H16B 107.7 . . ?
C18 C17 C22 118.57(14) . . ?
C18 C17 C16 122.13(14) . . ?
C22 C17 C16 119.30(14) . . ?
C17 C18 C19 120.99(16) . . ?
C17 C18 H18 119.5 . . ?
C19 C18 H18 119.5 . . ?
C20 C19 C18 119.47(17) . . ?
C20 C19 H19 120.3 . . ?
C18 C19 H19 120.3 . . ?
C21 C20 C19 120.12(16) . . ?
C21 C20 H20 119.9 . . ?
C19 C20 H20 119.9 . . ?
C20 C21 C22 120.06(16) . . ?
C20 C21 H21 120.0 . . ?
C22 C21 H21 120.0 . . ?
C17 C22 C21 120.71(15) . . ?
C17 C22 H22 119.6 . . ?
C21 C22 H22 119.6 . . ?

loop_
_geom_bond_atom_site_label_1
_geom_bond_atom_site_label_2
_geom_bond_distance
_geom_bond_site_symmetry_2
_geom_bond_publ_flag
Ni1 N2 1.8826(12) . ?
Ni1 N1 1.8904(12) . ?
Ni1 N3 1.9611(12) . ?
Ni1 Cl1 2.1896(4) . ?
O1 C3 1.3505(18) . ?
O1 C2 1.455(2) . ?
O2 C10 1.2306(19) . ?
N1 C3 1.2862(19) . ?
N1 C1 1.4953(19) . ?
N2 C10 1.356(2) . ?
N2 C9 1.4114(19) . ?
N3 C11 1.486(2) . ?
N3 C14 1.506(2) . ?
N3 C12 1.509(2) . ?
C1 C16 1.522(2) . ?
C1 C2 1.527(2) . ?
C1 H1 1.0000 . ?
C2 H2A 0.9900 . ?
C2 H2AB 0.9900 . ?
C3 C4 1.446(2) . ?
C4 C5 1.402(2) . ?
C4 C9 1.408(2) . ?
C5 C6 1.380(3) . ?
C5 H5 0.9500 . ?
C6 C7 1.384(3) . ?
C6 H6 0.9500 . ?
C7 C8 1.380(2) . ?
C7 H7 0.9500 . ?
C8 C9 1.405(2) . ?
C8 H8 0.9500 . ?
C10 C11 1.509(2) . ?
C11 H11A 0.9900 . ?
C11 H11B 0.9900 . ?
C12 C13 1.513(2) . ?
C12 H12A 0.9900 . ?
C12 H12B 0.9900 . ?
C13 H13A 0.9800 . ?
C13 H13B 0.9800 . ?
C13 H13C 0.9800 . ?
C14 C15 1.515(3) . ?
C14 H14A 0.9900 . ?
C14 H14B 0.9900 . ?
C15 H15A 0.9800 . ?
C15 H15B 0.9800 . ?
C15 H15C 0.9800 . ?
C16 C17 1.514(2) . ?
C16 H16A 0.9900 . ?
C16 H16B 0.9900 . ?
C17 C18 1.387(2) . ?
C17 C22 1.388(2) . ?
C18 C19 1.394(2) . ?
C18 H18 0.9500 . ?
C19 C20 1.382(3) . ?
C19 H19 0.9500 . ?
C20 C21 1.379(3) . ?
C20 H20 0.9500 . ?
C21 C22 1.388(2) . ?
C21 H21 0.9500 . ?
C22 H22 0.9500 . ?

loop_
_geom_torsion_atom_site_label_1
_geom_torsion_atom_site_label_2
_geom_torsion_atom_site_label_3
_geom_torsion_atom_site_label_4
_geom_torsion
_geom_torsion_site_symmetry_1
_geom_torsion_site_symmetry_2
_geom_torsion_site_symmetry_3
_geom_torsion_site_symmetry_4
_geom_torsion_publ_flag
N2 Ni1 N1 C3 12.98(14) . . . . ?
Cl1 Ni1 N1 C3 -159.04(14) . . . . ?
N2 Ni1 N1 C1 -153.65(12) . . . . ?
Cl1 Ni1 N1 C1 34.34(12) . . . . ?
N1 Ni1 N2 C10 153.65(12) . . . . ?
N3 Ni1 N2 C10 -19.58(12) . . . . ?
N1 Ni1 N2 C9 -29.69(13) . . . . ?
N3 Ni1 N2 C9 157.07(13) . . . . ?
C3 N1 C1 C16 -106.75(15) . . . . ?
Ni1 N1 C1 C16 62.01(15) . . . . ?
C3 N1 C1 C2 13.86(17) . . . . ?
Ni1 N1 C1 C2 -177.39(12) . . . . ?
C3 O1 C2 C1 15.0(2) . . . . ?
N1 C1 C2 O1 -17.14(18) . . . . ?
C16 C1 C2 O1 99.38(16) . . . . ?
C1 N1 C3 O1 -5.07(19) . . . . ?
Ni1 N1 C3 O1 -173.55(11) . . . . ?
C1 N1 C3 C4 175.61(17) . . . . ?
Ni1 N1 C3 C4 7.1(3) . . . . ?
C2 O1 C3 N1 -6.8(2) . . . . ?
C2 O1 C3 C4 172.62(16) . . . . ?
N1 C3 C4 C5 161.32(18) . . . . ?
O1 C3 C4 C5 -18.0(2) . . . . ?
N1 C3 C4 C9 -17.5(3) . . . . ?
O1 C3 C4 C9 163.20(15) . . . . ?
C9 C4 C5 C6 1.1(3) . . . . ?
C3 C4 C5 C6 -177.69(18) . . . . ?
C4 C5 C6 C7 0.7(3) . . . . ?
C5 C6 C7 C8 -1.4(3) . . . . ?
C6 C7 C8 C9 0.2(3) . . . . ?
C7 C8 C9 C4 1.5(3) . . . . ?
C7 C8 C9 N2 178.76(17) . . . . ?
C5 C4 C9 C8 -2.2(2) . . . . ?
C3 C4 C9 C8 176.60(16) . . . . ?
C5 C4 C9 N2 -179.45(16) . . . . ?
C3 C4 C9 N2 -0.7(2) . . . . ?
C10 N2 C9 C8 26.8(2) . . . . ?
Ni1 N2 C9 C8 -149.69(14) . . . . ?
C10 N2 C9 C4 -156.03(15) . . . . ?
Ni1 N2 C9 C4 27.4(2) . . . . ?
C9 N2 C10 O2 14.3(3) . . . . ?
Ni1 N2 C10 O2 -168.77(15) . . . . ?
C9 N2 C10 C11 -167.65(14) . . . . ?
Ni1 N2 C10 C11 9.24(18) . . . . ?
C14 N3 C11 C10 -149.88(13) . . . . ?
C12 N3 C11 C10 94.77(16) . . . . ?
Ni1 N3 C11 C10 -24.63(16) . . . . ?
O2 C10 C11 N3 -170.54(15) . . . . ?
N2 C10 C11 N3 11.3(2) . . . . ?
C11 N3 C12 C13 -57.84(19) . . . . ?
C14 N3 C12 C13 -174.56(15) . . . . ?
Ni1 N3 C12 C13 59.38(17) . . . . ?
C11 N3 C14 C15 69.60(18) . . . . ?
C12 N3 C14 C15 -172.06(16) . . . . ?
Ni1 N3 C14 C15 -49.75(19) . . . . ?
N1 C1 C16 C17 174.16(12) . . . . ?
C2 C1 C16 C17 61.35(18) . . . . ?
C1 C16 C17 C18 48.5(2) . . . . ?
C1 C16 C17 C22 -132.29(15) . . . . ?
C22 C17 C18 C19 -2.0(3) . . . . ?
C16 C17 C18 C19 177.22(17) . . . . ?
C17 C18 C19 C20 -0.7(3) . . . . ?
C18 C19 C20 C21 2.5(3) . . . . ?
C19 C20 C21 C22 -1.6(3) . . . . ?
C18 C17 C22 C21 2.8(2) . . . . ?
C16 C17 C22 C21 -176.36(15) . . . . ?
C20 C21 C22 C17 -1.1(3) . . . . ?
